data_4084824
loop_
_publ_author_name
'Miyada, Takuma'
'Huang Kwan, Enrique'
'Yamashita, Makoto'

_publ_section_title
;
 Synthesis, Structure, and Bonding Properties of Ruthenium Complexes
 Possessing a Boron-Based PBP Pincer Ligand and Their Application for
 Catalytic Hydrogenation
;
_journal_issue 23
_journal_name_full Organometallics
_journal_page_first 6760
_journal_paper_doi 10.1021/om500585j
_journal_volume 33
_journal_year 2014
_chemical_formula_moiety 'C26 H49 B N2 O2 P2 Ru'
_chemical_formula_sum 'C26 H49 B N2 O2 P2 Ru'
_chemical_formula_weight 595.49
_chemical_name_systematic
;
 ?
;
_space_group_crystal_system triclinic
_space_group_IT_number 2
_space_group_name_Hall '-P 1'
_space_group_name_H-M_alt 'P -1'
_symmetry_space_group_name_Hall '-P 1'
_symmetry_space_group_name_H-M 'P -1'
_atom_sites_solution_hydrogens mixed
_audit_creation_method SHELXL-2014
_cell_angle_alpha 75.798(5)
_cell_angle_beta 71.795(6)
_cell_angle_gamma 89.332(7)
_cell_formula_units_Z 4
_cell_length_a 11.396(2)
_cell_length_b 15.906(3)
_cell_length_c 17.642(3)
_cell_measurement_reflns_used 7092
_cell_measurement_temperature 113(2)
_cell_measurement_theta_max 31.8047
_cell_measurement_theta_min 1.8860
_cell_volume 2937.6(9)
_computing_cell_refinement 'RIGAKU CrystalClear'
_computing_data_collection 'RIGAKU CrystalClear'
_computing_data_reduction 'RIGAKU CrystalClear'
_computing_molecular_graphics 'Yadokari-XG 2009(Wakita Nemoto et al.)'
_computing_publication_material 'Yadokari-XG 2009(Wakita,Nemoto et al.)'
_computing_structure_refinement 'SHELXL-2014 (Sheldrick, 2014)'
_computing_structure_solution SIR-2004
_diffrn_ambient_temperature 113(2)
_diffrn_detector_area_resol_mean 28.5714
_diffrn_measured_fraction_theta_full 84.2000
_diffrn_measured_fraction_theta_max 31.8047
_diffrn_measurement_device_type 'Rigaku VariMax Saturn'
_diffrn_measurement_method 'omega scans'
_diffrn_radiation_monochromator Confocal
_diffrn_radiation_source 'rotating-anode X-ray tube'
_diffrn_radiation_type MoK\a
_diffrn_radiation_wavelength 0.71075
_diffrn_reflns_av_R_equivalents 0.0708
_diffrn_reflns_av_unetI/netI 0.1414
_diffrn_reflns_Laue_measured_fraction_full 0.944
_diffrn_reflns_Laue_measured_fraction_max 0.969
_diffrn_reflns_limit_h_max 13
_diffrn_reflns_limit_h_min -12
_diffrn_reflns_limit_k_max 15
_diffrn_reflns_limit_k_min -18
_diffrn_reflns_limit_l_max 20
_diffrn_reflns_limit_l_min -18
_diffrn_reflns_number 18981
_diffrn_reflns_point_group_measured_fraction_full 0.944
_diffrn_reflns_point_group_measured_fraction_max 0.969
_diffrn_reflns_theta_full 31.8047
_diffrn_reflns_theta_max 24.997
_diffrn_reflns_theta_min 1.886
_exptl_absorpt_coefficient_mu 0.667
_exptl_absorpt_correction_T_max 1.0000
_exptl_absorpt_correction_T_min 0.6205
_exptl_absorpt_correction_type multi-scan
_exptl_absorpt_process_details 'Jacobson, R. (1998) Private communication'
_exptl_crystal_colour Colorless
_exptl_crystal_density_diffrn 1.346
_exptl_crystal_description Platelet
_exptl_crystal_F_000 1256
_exptl_crystal_size_max 0.250
_exptl_crystal_size_mid 0.150
_exptl_crystal_size_min 0.100
_refine_diff_density_max 1.016
_refine_diff_density_min -1.053
_refine_diff_density_rms 0.149
_refine_ls_extinction_method none
_refine_ls_goodness_of_fit_ref 1.051
_refine_ls_hydrogen_treatment mixed
_refine_ls_matrix_type full
_refine_ls_number_parameters 651
_refine_ls_number_reflns 10027
_refine_ls_number_restraints 51
_refine_ls_restrained_S_all 1.050
_refine_ls_R_factor_all 0.0974
_refine_ls_R_factor_gt 0.0638
_refine_ls_shift/su_max 0.001
_refine_ls_shift/su_mean 0.000
_refine_ls_structure_factor_coef Fsqd
_refine_ls_weighting_details 'w=1/[\s^2^(Fo^2^)+(0.0472P)^2^+9.7963P] where P=(Fo^2^+2Fc^2^)/3'
_refine_ls_weighting_scheme calc
_refine_ls_wR_factor_gt 0.1399
_refine_ls_wR_factor_ref 0.1759
_reflns_Friedel_coverage 0.000
_reflns_number_gt 6968
_reflns_number_total 10027
_reflns_threshold_expression 'I > 2\s(I)'
_cod_data_source_file om500585j_si_002.cif
_cod_data_source_block 4
_cod_depositor_comments
;
The following automatic conversions were performed:

'_exptl_absorpt_correction_type' value 'Multi-scan' changed to
'multi-scan' according to
/home/saulius/struct/COD-crude-data--automatic-downloads/rss-feeds/ACS/lib/dictionaries/cif_core.dic
dictionary named 'cif_core.dic' version 2.4.2 from 2011-04-26.

Automatic conversion script
Id: cif_fix_values 2935 2014-11-11 08:27:57Z andrius 

 Adding full bibliography for 4084822--4084825.cif.
;
_cod_database_code 4084824
_shelx_space_group_comment
;
The symmetry employed for this shelxl refinement is uniquely defined
by the following loop, which should always be used as a source of
symmetry information in preference to the above space-group names.
They are only intended as comments.
;
_shelx_estimated_absorpt_t_min 0.851
_shelx_estimated_absorpt_t_max 0.936
_shelxl_version_number 2014-1

loop_
_space_group_symop_operation_xyz
'x, y, z'
'-x, -y, -z'

loop_
_atom_site_label
_atom_site_type_symbol
_atom_site_fract_x
_atom_site_fract_y
_atom_site_fract_z
_atom_site_U_iso_or_equiv
_atom_site_adp_type
_atom_site_occupancy
_atom_site_site_symmetry_order
_atom_site_calc_flag
_atom_site_refinement_flags_posn
_atom_site_refinement_flags_adp
Ru1 Ru 0.76156(5) 0.07383(4) 0.74193(4) 0.01642(16) Uani 1 1 d . .
H1 H 0.721(6) 0.001(4) 0.839(4) 0.020 Uiso 1 1 d . U
P1 P 0.95753(15) 0.01552(12) 0.72180(11) 0.0160(4) Uani 1 1 d . .
P2 P 0.58506(15) 0.14323(12) 0.80371(12) 0.0186(4) Uani 1 1 d . .
B1 B 0.7993(8) 0.0899(6) 0.8416(5) 0.025(2) Uani 1 1 d . .
H2 H 0.834(6) 0.149(5) 0.756(4) 0.029 Uiso 1 1 d . U
O1 O 0.6646(4) -0.0079(3) 0.6897(3) 0.0228(12) Uani 1 1 d . .
O2 O 0.7634(4) 0.1161(3) 0.6131(3) 0.0236(12) Uani 1 1 d . .
C1 C 0.6947(6) 0.0507(5) 0.6221(5) 0.0242(18) Uani 1 1 d . .
C2 C 0.6421(7) 0.0436(6) 0.5547(5) 0.037(2) Uani 1 1 d . .
H3 H 0.5548 0.0567 0.5704 0.056 Uiso 1 1 calc R U
H4 H 0.6489 -0.0155 0.5474 0.056 Uiso 1 1 calc R U
H5 H 0.6886 0.0851 0.5030 0.056 Uiso 1 1 calc R U
N1 N 0.7325(5) 0.1378(4) 0.8979(4) 0.0250(15) Uani 1 1 d . .
C3 C 0.8033(6) 0.1520(5) 0.9456(4) 0.0205(16) Uani 1 1 d . .
C4 C 0.7867(6) 0.1998(5) 1.0022(4) 0.0189(15) Uani 1 1 d . U
H6 H 0.7115 0.2270 1.0184 0.023 Uiso 1 1 calc R U
C5 C 0.8794(6) 0.2090(5) 1.0364(5) 0.0206(15) Uani 1 1 d . U
H7 H 0.8683 0.2432 1.0749 0.025 Uiso 1 1 calc R U
C6 C 0.9871(7) 0.1679(5) 1.0136(5) 0.0275(17) Uani 1 1 d . U
H8 H 1.0496 0.1738 1.0375 0.033 Uiso 1 1 calc R U
C7 C 1.0068(6) 0.1181(5) 0.9570(4) 0.0203(16) Uani 1 1 d . .
H9 H 1.0810 0.0892 0.9431 0.024 Uiso 1 1 calc R U
C8 C 0.9169(6) 0.1112(5) 0.9212(4) 0.0188(16) Uani 1 1 d . .
N2 N 0.9124(5) 0.0707(4) 0.8608(4) 0.0241(15) Uani 1 1 d . .
C9 C 0.6175(6) 0.1749(5) 0.8926(5) 0.0249(18) Uani 1 1 d . .
H10 H 0.6259 0.2390 0.8820 0.030 Uiso 1 1 calc R U
H11 H 0.5493 0.1516 0.9447 0.030 Uiso 1 1 calc R U
C10 C 0.5578(7) 0.2521(5) 0.7424(5) 0.0256(18) Uani 1 1 d . .
C11 C 0.6792(7) 0.3079(5) 0.7147(5) 0.038(2) Uani 1 1 d . .
H12 H 0.6760 0.3610 0.6733 0.057 Uiso 1 1 calc R U
H13 H 0.7482 0.2752 0.6906 0.057 Uiso 1 1 calc R U
H14 H 0.6913 0.3234 0.7623 0.057 Uiso 1 1 calc R U
C12 C 0.5352(7) 0.2443(5) 0.6628(5) 0.032(2) Uani 1 1 d . .
H15 H 0.4569 0.2100 0.6769 0.048 Uiso 1 1 calc R U
H16 H 0.6032 0.2153 0.6319 0.048 Uiso 1 1 calc R U
H17 H 0.5310 0.3024 0.6288 0.048 Uiso 1 1 calc R U
C13 C 0.4537(7) 0.2983(5) 0.7908(5) 0.032(2) Uani 1 1 d . .
H18 H 0.4691 0.3027 0.8414 0.048 Uiso 1 1 calc R U
H19 H 0.3745 0.2651 0.8052 0.048 Uiso 1 1 calc R U
H20 H 0.4508 0.3567 0.7570 0.048 Uiso 1 1 calc R U
C14 C 0.4369(6) 0.0718(5) 0.8568(5) 0.0259(18) Uani 1 1 d . .
C15 C 0.3735(7) 0.0576(6) 0.7957(5) 0.038(2) Uani 1 1 d . .
H21 H 0.4347 0.0420 0.7492 0.057 Uiso 1 1 calc R U
H22 H 0.3371 0.1112 0.7755 0.057 Uiso 1 1 calc R U
H23 H 0.3082 0.0105 0.8234 0.057 Uiso 1 1 calc R U
C16 C 0.3403(7) 0.1010(6) 0.9273(5) 0.039(2) Uani 1 1 d . .
H24 H 0.3160 0.1589 0.9056 0.059 Uiso 1 1 calc R U
H25 H 0.3764 0.1029 0.9706 0.059 Uiso 1 1 calc R U
H26 H 0.2673 0.0597 0.9505 0.059 Uiso 1 1 calc R U
C17 C 0.4758(7) -0.0177(5) 0.8948(5) 0.035(2) Uani 1 1 d . .
H27 H 0.4023 -0.0583 0.9226 0.053 Uiso 1 1 calc R U
H28 H 0.5165 -0.0119 0.9348 0.053 Uiso 1 1 calc R U
H29 H 0.5333 -0.0398 0.8510 0.053 Uiso 1 1 calc R U
C18 C 1.0093(6) 0.0298(4) 0.8101(4) 0.0173(15) Uani 1 1 d . .
H30 H 1.0229 -0.0273 0.8429 0.021 Uiso 1 1 calc R U
H31 H 1.0877 0.0667 0.7887 0.021 Uiso 1 1 calc R U
C19 C 0.9616(7) -0.1053(5) 0.7325(5) 0.0240(17) Uani 1 1 d . .
C20 C 0.9407(8) -0.1278(5) 0.6580(5) 0.034(2) Uani 1 1 d . .
H32 H 1.0143 -0.1079 0.6095 0.051 Uiso 1 1 calc R U
H33 H 0.8689 -0.0991 0.6474 0.051 Uiso 1 1 calc R U
H34 H 0.9257 -0.1909 0.6694 0.051 Uiso 1 1 calc R U
C21 C 0.8494(7) -0.1452(5) 0.8093(5) 0.034(2) Uani 1 1 d . .
H35 H 0.7730 -0.1247 0.7990 0.051 Uiso 1 1 calc R U
H36 H 0.8573 -0.1273 0.8569 0.051 Uiso 1 1 calc R U
H37 H 0.8468 -0.2087 0.8206 0.051 Uiso 1 1 calc R U
C22 C 1.0769(7) -0.1472(5) 0.7480(5) 0.0287(19) Uani 1 1 d . .
H38 H 1.0643 -0.2106 0.7604 0.043 Uiso 1 1 calc R U
H39 H 1.0910 -0.1311 0.7947 0.043 Uiso 1 1 calc R U
H40 H 1.1491 -0.1267 0.6986 0.043 Uiso 1 1 calc R U
C23 C 1.0889(6) 0.0775(5) 0.6304(5) 0.0265(18) Uani 1 1 d . .
C24 C 1.0677(6) 0.0740(5) 0.5500(5) 0.0276(18) Uani 1 1 d . .
H41 H 1.1244 0.1174 0.5040 0.041 Uiso 1 1 calc R U
H42 H 0.9820 0.0863 0.5534 0.041 Uiso 1 1 calc R U
H43 H 1.0830 0.0160 0.5408 0.041 Uiso 1 1 calc R U
C25 C 1.0843(7) 0.1737(5) 0.6356(6) 0.048(3) Uani 1 1 d . .
H44 H 1.0977 0.1778 0.6868 0.073 Uiso 1 1 calc R U
H45 H 1.0031 0.1942 0.6350 0.073 Uiso 1 1 calc R U
H46 H 1.1491 0.2097 0.5883 0.073 Uiso 1 1 calc R U
C26 C 1.2178(6) 0.0482(6) 0.6280(5) 0.035(2) Uani 1 1 d . .
H47 H 1.2241 -0.0111 0.6208 0.052 Uiso 1 1 calc R U
H48 H 1.2317 0.0492 0.6798 0.052 Uiso 1 1 calc R U
H49 H 1.2802 0.0875 0.5818 0.052 Uiso 1 1 calc R U
Ru2 Ru 0.72823(5) 0.42479(4) 0.28423(4) 0.01663(16) Uani 1 1 d . .
P3 P 0.52668(16) 0.36205(12) 0.31586(12) 0.0187(4) Uani 1 1 d . .
P4 P 0.90639(15) 0.52064(12) 0.21129(12) 0.0174(4) Uani 1 1 d . .
B2 B 0.6853(8) 0.4863(6) 0.1828(5) 0.0224(19) Uani 1 1 d . .
H50 H 0.746(6) 0.399(4) 0.200(4) 0.027 Uiso 1 1 d . U
H51 H 0.672(6) 0.517(4) 0.262(4) 0.027 Uiso 1 1 d . U
O3 O 0.8208(4) 0.3159(3) 0.3448(3) 0.0237(12) Uani 1 1 d . .
O4 O 0.7363(4) 0.4139(3) 0.4098(3) 0.0234(12) Uani 1 1 d . .
C27 C 0.8002(6) 0.3485(5) 0.4063(5) 0.0228(17) Uani 1 1 d . .
C28 C 0.8547(7) 0.3102(5) 0.4734(5) 0.033(2) Uani 1 1 d . .
H52 H 0.8284 0.3413 0.5168 0.050 Uiso 1 1 calc R U
H53 H 0.9452 0.3156 0.4504 0.050 Uiso 1 1 calc R U
H54 H 0.8260 0.2486 0.4967 0.050 Uiso 1 1 calc R U
N3 N 0.7573(5) 0.5577(4) 0.1172(4) 0.0195(13) Uani 1 1 d . .
C29 C 0.6832(6) 0.5947(5) 0.0695(4) 0.0190(16) Uani 1 1 d . .
C30 C 0.7022(6) 0.6682(5) 0.0049(4) 0.0211(17) Uani 1 1 d . .
H55 H 0.7773 0.7038 -0.0150 0.025 Uiso 1 1 calc R U
C31 C 0.6072(6) 0.6890(5) -0.0305(5) 0.0238(17) Uani 1 1 d . .
H56 H 0.6185 0.7391 -0.0751 0.029 Uiso 1 1 calc R U
C32 C 0.4984(6) 0.6376(5) -0.0015(5) 0.0236(17) Uani 1 1 d . .
H57 H 0.4366 0.6526 -0.0273 0.028 Uiso 1 1 calc R U
C33 C 0.4759(6) 0.5637(5) 0.0650(4) 0.0212(17) Uani 1 1 d . .
H58 H 0.4001 0.5288 0.0854 0.025 Uiso 1 1 calc R U
C34 C 0.5695(6) 0.5443(5) 0.0992(4) 0.0201(16) Uani 1 1 d . .
N4 N 0.5711(5) 0.4754(4) 0.1668(4) 0.0211(14) Uani 1 1 d . .
C35 C 0.8644(6) 0.5984(5) 0.1251(4) 0.0225(17) Uani 1 1 d . .
H59 H 0.8446 0.6548 0.1387 0.027 Uiso 1 1 calc R U
H60 H 0.9342 0.6088 0.0728 0.027 Uiso 1 1 calc R U
C36 C 1.0480(6) 0.4718(5) 0.1514(5) 0.0214(17) Uani 1 1 d . .
C37 C 1.1515(6) 0.5394(5) 0.0907(5) 0.0277(19) Uani 1 1 d . .
H61 H 1.2137 0.5106 0.0552 0.042 Uiso 1 1 calc R U
H62 H 1.1906 0.5668 0.1216 0.042 Uiso 1 1 calc R U
H63 H 1.1162 0.5839 0.0565 0.042 Uiso 1 1 calc R U
C38 C 1.0002(7) 0.4215(6) 0.1035(5) 0.032(2) Uani 1 1 d . .
H64 H 0.9540 0.4594 0.0720 0.048 Uiso 1 1 calc R U
H65 H 0.9455 0.3717 0.1419 0.048 Uiso 1 1 calc R U
H66 H 1.0701 0.4009 0.0655 0.048 Uiso 1 1 calc R U
C39 C 1.0992(7) 0.4074(6) 0.2121(5) 0.036(2) Uani 1 1 d . .
H67 H 1.0328 0.3644 0.2502 0.054 Uiso 1 1 calc R U
H68 H 1.1312 0.4391 0.2434 0.054 Uiso 1 1 calc R U
H69 H 1.1662 0.3777 0.1812 0.054 Uiso 1 1 calc R U
C40 C 0.9509(6) 0.5989(5) 0.2648(5) 0.0222(17) Uani 1 1 d . .
C41 C 1.0324(6) 0.6795(5) 0.2071(5) 0.0247(17) Uani 1 1 d . .
H70 H 1.0455 0.7183 0.2396 0.037 Uiso 1 1 calc R U
H71 H 0.9915 0.7101 0.1680 0.037 Uiso 1 1 calc R U
H72 H 1.1125 0.6619 0.1767 0.037 Uiso 1 1 calc R U
C42 C 0.8250(6) 0.6263(5) 0.3153(5) 0.033(2) Uani 1 1 d . .
H73 H 0.7764 0.5750 0.3557 0.049 Uiso 1 1 calc R U
H74 H 0.7792 0.6530 0.2779 0.049 Uiso 1 1 calc R U
H75 H 0.8402 0.6684 0.3442 0.049 Uiso 1 1 calc R U
C43 C 1.0144(7) 0.5519(5) 0.3261(5) 0.034(2) Uani 1 1 d . .
H76 H 1.0997 0.5426 0.2961 0.051 Uiso 1 1 calc R U
H77 H 0.9692 0.4957 0.3572 0.051 Uiso 1 1 calc R U
H78 H 1.0150 0.5874 0.3643 0.051 Uiso 1 1 calc R U
C44 C 0.4656(6) 0.4255(5) 0.2320(4) 0.0215(17) Uani 1 1 d . .
H79 H 0.4262 0.3854 0.2106 0.026 Uiso 1 1 calc R U
H80 H 0.4033 0.4648 0.2539 0.026 Uiso 1 1 calc R U
C45 C 0.5132(6) 0.2475(5) 0.3068(5) 0.0217(16) Uani 1 1 d . U
C46 C 0.5905(7) 0.2485(5) 0.2167(5) 0.036(2) Uani 1 1 d . .
H81 H 0.6777 0.2644 0.2073 0.053 Uiso 1 1 calc R U
H82 H 0.5597 0.2911 0.1782 0.053 Uiso 1 1 calc R U
H83 H 0.5829 0.1906 0.2078 0.053 Uiso 1 1 calc R U
C47 C 0.3808(7) 0.2117(5) 0.3230(5) 0.032(2) Uani 1 1 d . .
H84 H 0.3834 0.1553 0.3095 0.048 Uiso 1 1 calc R U
H85 H 0.3415 0.2524 0.2885 0.048 Uiso 1 1 calc R U
H86 H 0.3331 0.2044 0.3812 0.048 Uiso 1 1 calc R U
C48 C 0.5725(7) 0.1869(5) 0.3628(6) 0.037(2) Uani 1 1 d . .
H87 H 0.5173 0.1748 0.4200 0.055 Uiso 1 1 calc R U
H88 H 0.6516 0.2143 0.3587 0.055 Uiso 1 1 calc R U
H89 H 0.5870 0.1323 0.3460 0.055 Uiso 1 1 calc R U
C49 C 0.4063(6) 0.3778(5) 0.4117(5) 0.0238(16) Uani 1 1 d . U
C50 C 0.4357(7) 0.4696(6) 0.4172(5) 0.037(2) Uani 1 1 d . .
H90 H 0.3766 0.4809 0.4669 0.056 Uiso 1 1 calc R U
H91 H 0.4293 0.5123 0.3683 0.056 Uiso 1 1 calc R U
H92 H 0.5199 0.4741 0.4199 0.056 Uiso 1 1 calc R U
C51 C 0.2693(6) 0.3691(6) 0.4157(5) 0.033(2) Uani 1 1 d . .
H93 H 0.2488 0.3100 0.4139 0.049 Uiso 1 1 calc R U
H94 H 0.2566 0.4111 0.3685 0.049 Uiso 1 1 calc R U
H95 H 0.2157 0.3805 0.4670 0.049 Uiso 1 1 calc R U
C52 C 0.4240(7) 0.3143(6) 0.4869(5) 0.036(2) Uani 1 1 d . .
H96 H 0.5122 0.3147 0.4817 0.054 Uiso 1 1 calc R U
H97 H 0.3937 0.2556 0.4903 0.054 Uiso 1 1 calc R U
H98 H 0.3775 0.3316 0.5369 0.054 Uiso 1 1 calc R U

loop_
_atom_site_aniso_label
_atom_site_aniso_U_11
_atom_site_aniso_U_22
_atom_site_aniso_U_33
_atom_site_aniso_U_23
_atom_site_aniso_U_13
_atom_site_aniso_U_12
Ru1 0.0169(3) 0.0188(3) 0.0162(3) -0.0062(3) -0.0076(2) 0.0040(2)
P1 0.0178(9) 0.0176(10) 0.0149(10) -0.0072(8) -0.0063(7) 0.0032(7)
P2 0.0161(9) 0.0244(11) 0.0169(11) -0.0067(9) -0.0065(8) 0.0058(8)
B1 0.029(5) 0.041(6) 0.006(4) -0.009(4) -0.007(4) 0.011(4)
O1 0.022(3) 0.018(3) 0.031(3) -0.005(3) -0.013(2) -0.004(2)
O2 0.027(3) 0.027(3) 0.019(3) -0.005(2) -0.010(2) 0.003(2)
C1 0.018(4) 0.038(5) 0.027(5) -0.019(4) -0.014(3) 0.014(4)
C2 0.042(5) 0.052(6) 0.035(6) -0.023(5) -0.027(4) 0.006(4)
N1 0.017(3) 0.042(4) 0.022(4) -0.021(3) -0.006(3) 0.012(3)
C3 0.022(4) 0.031(4) 0.008(4) -0.005(3) -0.005(3) 0.008(3)
C4 0.016(3) 0.022(3) 0.016(3) -0.003(3) -0.004(2) -0.007(2)
C5 0.026(3) 0.018(3) 0.023(3) -0.009(3) -0.011(2) -0.008(2)
C6 0.029(3) 0.030(3) 0.026(3) -0.007(3) -0.012(3) -0.002(3)
C7 0.021(4) 0.023(4) 0.017(4) -0.004(3) -0.008(3) 0.002(3)
C8 0.019(3) 0.022(4) 0.017(4) -0.007(3) -0.008(3) 0.003(3)
N2 0.021(3) 0.037(4) 0.028(4) -0.026(3) -0.012(3) 0.010(3)
C9 0.026(4) 0.036(5) 0.022(4) -0.019(4) -0.012(3) 0.017(4)
C10 0.030(4) 0.034(5) 0.023(4) -0.014(4) -0.017(3) 0.016(4)
C11 0.051(5) 0.031(5) 0.034(5) -0.003(4) -0.021(4) 0.015(4)
C12 0.041(5) 0.037(5) 0.024(5) -0.006(4) -0.019(4) 0.016(4)
C13 0.031(4) 0.042(5) 0.024(5) -0.011(4) -0.010(4) 0.018(4)
C14 0.014(3) 0.042(5) 0.028(5) -0.016(4) -0.009(3) -0.003(3)
C15 0.034(4) 0.044(6) 0.044(6) -0.008(5) -0.025(4) -0.010(4)
C16 0.024(4) 0.054(6) 0.037(6) -0.011(5) -0.007(4) -0.001(4)
C17 0.024(4) 0.043(5) 0.032(5) 0.000(4) -0.006(4) -0.013(4)
C18 0.018(3) 0.018(4) 0.019(4) -0.005(3) -0.009(3) -0.001(3)
C19 0.040(4) 0.017(4) 0.021(4) -0.008(3) -0.015(3) 0.013(3)
C20 0.059(5) 0.024(5) 0.026(5) -0.014(4) -0.017(4) 0.017(4)
C21 0.043(5) 0.022(4) 0.039(6) -0.003(4) -0.019(4) 0.005(4)
C22 0.038(4) 0.018(4) 0.037(5) -0.012(4) -0.018(4) 0.006(3)
C23 0.025(4) 0.029(5) 0.028(5) -0.015(4) -0.005(3) 0.006(3)
C24 0.022(4) 0.033(5) 0.028(5) -0.006(4) -0.009(3) -0.013(3)
C25 0.037(5) 0.031(5) 0.048(6) 0.001(5) 0.019(4) -0.005(4)
C26 0.021(4) 0.053(6) 0.033(5) -0.020(5) -0.006(4) 0.008(4)
Ru2 0.0154(3) 0.0176(3) 0.0169(3) -0.0038(3) -0.0057(2) 0.0021(2)
P3 0.0171(9) 0.0220(10) 0.0175(11) -0.0057(9) -0.0056(8) 0.0037(8)
P4 0.0144(8) 0.0207(10) 0.0159(10) -0.0042(8) -0.0036(7) 0.0018(7)
B2 0.029(4) 0.027(5) 0.015(5) -0.008(4) -0.010(4) 0.015(4)
O3 0.022(3) 0.020(3) 0.032(3) -0.008(3) -0.012(2) 0.001(2)
O4 0.019(2) 0.033(3) 0.019(3) -0.011(2) -0.004(2) 0.002(2)
C27 0.021(4) 0.027(4) 0.020(4) -0.001(4) -0.009(3) -0.002(3)
C28 0.036(4) 0.030(5) 0.036(5) 0.001(4) -0.020(4) -0.005(4)
N3 0.016(3) 0.022(3) 0.020(4) -0.002(3) -0.008(3) 0.001(2)
C29 0.015(3) 0.022(4) 0.020(4) -0.010(3) -0.004(3) 0.005(3)
C30 0.014(3) 0.029(4) 0.021(4) -0.010(4) -0.004(3) 0.003(3)
C31 0.021(4) 0.023(4) 0.023(4) 0.001(3) -0.006(3) 0.004(3)
C32 0.017(3) 0.028(4) 0.027(5) -0.005(4) -0.010(3) 0.002(3)
C33 0.017(3) 0.029(4) 0.024(4) -0.013(4) -0.010(3) 0.006(3)
C34 0.015(3) 0.030(4) 0.018(4) -0.010(3) -0.006(3) 0.007(3)
N4 0.015(3) 0.029(4) 0.017(4) -0.002(3) -0.005(2) 0.001(3)
C35 0.020(4) 0.024(4) 0.018(4) 0.001(3) -0.003(3) -0.004(3)
C36 0.014(3) 0.035(5) 0.021(4) -0.015(4) -0.009(3) 0.005(3)
C37 0.008(3) 0.029(5) 0.044(5) -0.014(4) -0.001(3) -0.009(3)
C38 0.022(4) 0.046(5) 0.030(5) -0.013(4) -0.008(4) 0.009(4)
C39 0.036(4) 0.053(6) 0.029(5) -0.019(4) -0.019(4) 0.029(4)
C40 0.021(4) 0.022(4) 0.026(5) -0.006(3) -0.009(3) -0.004(3)
C41 0.022(4) 0.018(4) 0.036(5) -0.012(4) -0.008(3) -0.008(3)
C42 0.027(4) 0.033(5) 0.039(5) -0.022(4) -0.004(4) 0.006(4)
C43 0.047(5) 0.031(5) 0.033(5) -0.013(4) -0.022(4) 0.000(4)
C44 0.017(3) 0.029(4) 0.015(4) -0.003(3) -0.002(3) 0.007(3)
C45 0.021(3) 0.017(3) 0.029(3) -0.008(3) -0.008(3) -0.009(2)
C46 0.042(5) 0.033(5) 0.033(5) -0.018(4) -0.006(4) -0.002(4)
C47 0.035(4) 0.018(4) 0.044(6) -0.006(4) -0.016(4) -0.011(3)
C48 0.036(5) 0.018(4) 0.051(6) -0.003(4) -0.013(4) -0.004(4)
C49 0.019(3) 0.025(3) 0.025(3) -0.006(3) -0.004(2) 0.001(3)
C50 0.028(4) 0.046(6) 0.045(6) -0.029(5) -0.010(4) 0.017(4)
C51 0.015(4) 0.046(5) 0.032(5) -0.008(4) -0.002(3) -0.002(3)
C52 0.032(4) 0.048(6) 0.026(5) -0.008(4) -0.007(4) 0.009(4)

loop_
_atom_type_symbol
_atom_type_description
_atom_type_scat_dispersion_real
_atom_type_scat_dispersion_imag
_atom_type_scat_source
C C 0.0033 0.0016 'International Tables Vol C Tables 4.2.6.8 and 6.1.1.4'
H H 0.0000 0.0000 'International Tables Vol C Tables 4.2.6.8 and 6.1.1.4'
B B 0.0013 0.0007 'International Tables Vol C Tables 4.2.6.8 and 6.1.1.4'
N N 0.0061 0.0033 'International Tables Vol C Tables 4.2.6.8 and 6.1.1.4'
O O 0.0106 0.0060 'International Tables Vol C Tables 4.2.6.8 and 6.1.1.4'
P P 0.1023 0.0942 'International Tables Vol C Tables 4.2.6.8 and 6.1.1.4'
Ru Ru -1.2594 0.8363 'International Tables Vol C Tables 4.2.6.8 and 6.1.1.4'

loop_
_geom_angle_atom_site_label_1
_geom_angle_atom_site_label_2
_geom_angle_atom_site_label_3
_geom_angle
B1 Ru1 O2 153.6(3)
B1 Ru1 O1 147.3(3)
O2 Ru1 O1 58.97(19)
B1 Ru1 P1 79.6(2)
O2 Ru1 P1 99.76(12)
O1 Ru1 P1 102.58(12)
B1 Ru1 P2 78.9(2)
O2 Ru1 P2 98.75(12)
O1 Ru1 P2 96.44(12)
P1 Ru1 P2 158.41(7)
B1 Ru1 C1 175.3(3)
O2 Ru1 C1 29.3(2)
O1 Ru1 C1 29.7(2)
P1 Ru1 C1 104.20(15)
P2 Ru1 C1 97.38(15)
B1 Ru1 H1 54(2)
O2 Ru1 H1 153(2)
O1 Ru1 H1 94(2)
P1 Ru1 H1 84.9(19)
P2 Ru1 H1 83.7(19)
C1 Ru1 H1 124(2)
B1 Ru1 H2 47(3)
O2 Ru1 H2 106(3)
O1 Ru1 H2 165(3)
P1 Ru1 H2 81(2)
P2 Ru1 H2 84(2)
C1 Ru1 H2 135(3)
H1 Ru1 H2 101(3)
C23 P1 C19 111.3(3)
C23 P1 C18 100.9(3)
C19 P1 C18 102.9(3)
C23 P1 Ru1 116.7(2)
C19 P1 Ru1 116.9(2)
C18 P1 Ru1 105.6(2)
C10 P2 C14 111.6(3)
C10 P2 C9 100.9(3)
C14 P2 C9 102.6(3)
C10 P2 Ru1 117.5(2)
C14 P2 Ru1 115.9(2)
C9 P2 Ru1 105.6(2)
N1 B1 N2 105.6(6)
N1 B1 H1 116(2)
N2 B1 H1 114(2)
N1 B1 Ru1 126.9(5)
N2 B1 Ru1 126.4(5)
H1 B1 Ru1 55(2)
N1 B1 H2 108(3)
N2 B1 H2 107(3)
H1 B1 H2 106(4)
Ru1 B1 H2 51(3)
C1 O1 Ru1 89.4(4)
C1 O2 Ru1 91.7(4)
O2 C1 O1 119.6(7)
O2 C1 C2 120.5(8)
O1 C1 C2 119.7(7)
O2 C1 Ru1 59.0(4)
O1 C1 Ru1 60.8(4)
C2 C1 Ru1 173.0(5)
C1 C2 H3 109.5
C1 C2 H4 109.5
H3 C2 H4 109.5
C1 C2 H5 109.5
H3 C2 H5 109.5
H4 C2 H5 109.5
C3 N1 B1 109.5(5)
C3 N1 C9 128.4(6)
B1 N1 C9 121.4(6)
C4 C3 N1 132.4(6)
C4 C3 C8 119.7(6)
N1 C3 C8 107.7(6)
C3 C4 C5 120.4(6)
C3 C4 H6 119.8
C5 C4 H6 119.8
C6 C5 C4 119.3(7)
C6 C5 H7 120.3
C4 C5 H7 120.3
C5 C6 C7 121.9(7)
C5 C6 H8 119.0
C7 C6 H8 119.0
C8 C7 C6 118.8(6)
C8 C7 H9 120.6
C6 C7 H9 120.6
C7 C8 N2 132.1(6)
C7 C8 C3 119.8(6)
N2 C8 C3 108.1(6)
C8 N2 B1 108.9(5)
C8 N2 C18 129.1(5)
B1 N2 C18 120.9(6)
N1 C9 P2 106.4(4)
N1 C9 H10 110.4
P2 C9 H10 110.4
N1 C9 H11 110.4
P2 C9 H11 110.4
H10 C9 H11 108.6
C13 C10 C11 109.0(7)
C13 C10 C12 110.3(5)
C11 C10 C12 105.9(7)
C13 C10 P2 114.2(5)
C11 C10 P2 106.1(4)
C12 C10 P2 111.0(5)
C10 C11 H12 109.5
C10 C11 H13 109.5
H12 C11 H13 109.5
C10 C11 H14 109.5
H12 C11 H14 109.5
H13 C11 H14 109.5
C10 C12 H15 109.5
C10 C12 H16 109.5
H15 C12 H16 109.5
C10 C12 H17 109.5
H15 C12 H17 109.5
H16 C12 H17 109.5
C10 C13 H18 109.5
C10 C13 H19 109.5
H18 C13 H19 109.5
C10 C13 H20 109.5
H18 C13 H20 109.5
H19 C13 H20 109.5
C15 C14 C17 106.5(7)
C15 C14 C16 108.5(6)
C17 C14 C16 107.4(7)
C15 C14 P2 112.1(6)
C17 C14 P2 105.6(4)
C16 C14 P2 116.2(6)
C14 C15 H21 109.5
C14 C15 H22 109.5
H21 C15 H22 109.5
C14 C15 H23 109.5
H21 C15 H23 109.5
H22 C15 H23 109.5
C14 C16 H24 109.5
C14 C16 H25 109.5
H24 C16 H25 109.5
C14 C16 H26 109.5
H24 C16 H26 109.5
H25 C16 H26 109.5
C14 C17 H27 109.5
C14 C17 H28 109.5
H27 C17 H28 109.5
C14 C17 H29 109.5
H27 C17 H29 109.5
H28 C17 H29 109.5
N2 C18 P1 107.4(4)
N2 C18 H30 110.2
P1 C18 H30 110.2
N2 C18 H31 110.2
P1 C18 H31 110.2
H30 C18 H31 108.5
C20 C19 C22 110.0(6)
C20 C19 C21 108.0(7)
C22 C19 C21 107.3(6)
C20 C19 P1 110.3(5)
C22 C19 P1 116.3(5)
C21 C19 P1 104.3(5)
C19 C20 H32 109.5
C19 C20 H33 109.5
H32 C20 H33 109.5
C19 C20 H34 109.5
H32 C20 H34 109.5
H33 C20 H34 109.5
C19 C21 H35 109.5
C19 C21 H36 109.5
H35 C21 H36 109.5
C19 C21 H37 109.5
H35 C21 H37 109.5
H36 C21 H37 109.5
C19 C22 H38 109.5
C19 C22 H39 109.5
H38 C22 H39 109.5
C19 C22 H40 109.5
H38 C22 H40 109.5
H39 C22 H40 109.5
C26 C23 C24 108.9(6)
C26 C23 C25 108.5(7)
C24 C23 C25 107.8(7)
C26 C23 P1 115.3(6)
C24 C23 P1 110.4(5)
C25 C23 P1 105.7(5)
C23 C24 H41 109.5
C23 C24 H42 109.5
H41 C24 H42 109.5
C23 C24 H43 109.5
H41 C24 H43 109.5
H42 C24 H43 109.5
C23 C25 H44 109.5
C23 C25 H45 109.5
H44 C25 H45 109.5
C23 C25 H46 109.5
H44 C25 H46 109.5
H45 C25 H46 109.5
C23 C26 H47 109.5
C23 C26 H48 109.5
H47 C26 H48 109.5
C23 C26 H49 109.5
H47 C26 H49 109.5
H48 C26 H49 109.5
B2 Ru2 O4 152.5(3)
B2 Ru2 O3 148.1(3)
O4 Ru2 O3 59.20(18)
B2 Ru2 P3 79.1(3)
O4 Ru2 P3 100.38(13)
O3 Ru2 P3 102.53(13)
B2 Ru2 P4 79.1(3)
O4 Ru2 P4 97.46(14)
O3 Ru2 P4 97.57(13)
P3 Ru2 P4 158.03(7)
B2 Ru2 C27 175.6(3)
O4 Ru2 C27 29.6(2)
O3 Ru2 C27 29.7(2)
P3 Ru2 C27 104.78(17)
P4 Ru2 C27 97.07(17)
B2 Ru2 H50 49(2)
O4 Ru2 H50 158(2)
O3 Ru2 H50 99(2)
P3 Ru2 H50 82(2)
P4 Ru2 H50 86(2)
C27 Ru2 H50 129(2)
B2 Ru2 H51 49(3)
O4 Ru2 H51 103(3)
O3 Ru2 H51 161(3)
P3 Ru2 H51 87(2)
P4 Ru2 H51 77(2)
C27 Ru2 H51 132(3)
H50 Ru2 H51 98(3)
C45 P3 C49 110.9(3)
C45 P3 C44 102.2(3)
C49 P3 C44 101.6(3)
C45 P3 Ru2 117.0(2)
C49 P3 Ru2 117.0(2)
C44 P3 Ru2 105.4(2)
C40 P4 C35 101.2(3)
C40 P4 C36 111.5(3)
C35 P4 C36 101.8(3)
C40 P4 Ru2 118.1(2)
C35 P4 Ru2 105.0(2)
C36 P4 Ru2 116.3(3)
N4 B2 N3 106.5(6)
N4 B2 Ru2 126.9(6)
N3 B2 Ru2 126.2(6)
N4 B2 H50 112(3)
N3 B2 H50 118(3)
Ru2 B2 H50 51(3)
N4 B2 H51 115(2)
N3 B2 H51 103(3)
Ru2 B2 H51 51(2)
H50 B2 H51 102(4)
C27 O3 Ru2 89.6(4)
C27 O4 Ru2 90.9(4)
O4 C27 O3 120.0(6)
O4 C27 C28 120.5(7)
O3 C27 C28 119.5(6)
O4 C27 Ru2 59.5(4)
O3 C27 Ru2 60.7(4)
C28 C27 Ru2 173.9(5)
C27 C28 H52 109.5
C27 C28 H53 109.5
H52 C28 H53 109.5
C27 C28 H54 109.5
H52 C28 H54 109.5
H53 C28 H54 109.5
C29 N3 B2 108.2(6)
C29 N3 C35 127.5(6)
B2 N3 C35 120.1(6)
C30 C29 N3 132.0(6)
C30 C29 C34 119.6(6)
N3 C29 C34 108.4(6)
C29 C30 C31 118.2(7)
C29 C30 H55 120.9
C31 C30 H55 120.9
C32 C31 C30 120.9(7)
C32 C31 H56 119.5
C30 C31 H56 119.5
C31 C32 C33 121.9(6)
C31 C32 H57 119.0
C33 C32 H57 119.0
C34 C33 C32 116.6(7)
C34 C33 H58 121.7
C32 C33 H58 121.7
C33 C34 C29 122.7(7)
C33 C34 N4 128.5(7)
C29 C34 N4 108.8(6)
C34 N4 B2 107.7(6)
C34 N4 C44 127.6(5)
B2 N4 C44 119.8(6)
N3 C35 P4 106.5(5)
N3 C35 H59 110.4
P4 C35 H59 110.4
N3 C35 H60 110.4
P4 C35 H60 110.4
H59 C35 H60 108.6
C38 C36 C37 109.0(6)
C38 C36 C39 108.4(7)
C37 C36 C39 110.1(6)
C38 C36 P4 105.1(4)
C37 C36 P4 114.3(5)
C39 C36 P4 109.7(5)
C36 C37 H61 109.5
C36 C37 H62 109.5
H61 C37 H62 109.5
C36 C37 H63 109.5
H61 C37 H63 109.5
H62 C37 H63 109.5
C36 C38 H64 109.5
C36 C38 H65 109.5
H64 C38 H65 109.5
C36 C38 H66 109.5
H64 C38 H66 109.5
H65 C38 H66 109.5
C36 C39 H67 109.5
C36 C39 H68 109.5
H67 C39 H68 109.5
C36 C39 H69 109.5
H67 C39 H69 109.5
H68 C39 H69 109.5
C43 C40 C41 109.3(6)
C43 C40 C42 107.5(6)
C41 C40 C42 109.9(6)
C43 C40 P4 110.4(5)
C41 C40 P4 115.0(5)
C42 C40 P4 104.4(5)
C40 C41 H70 109.5
C40 C41 H71 109.5
H70 C41 H71 109.5
C40 C41 H72 109.5
H70 C41 H72 109.5
H71 C41 H72 109.5
C40 C42 H73 109.5
C40 C42 H74 109.5
H73 C42 H74 109.5
C40 C42 H75 109.5
H73 C42 H75 109.5
H74 C42 H75 109.5
C40 C43 H76 109.5
C40 C43 H77 109.5
H76 C43 H77 109.5
C40 C43 H78 109.5
H76 C43 H78 109.5
H77 C43 H78 109.5
N4 C44 P3 106.8(4)
N4 C44 H79 110.4
P3 C44 H79 110.4
N4 C44 H80 110.4
P3 C44 H80 110.4
H79 C44 H80 108.6
C48 C45 C47 109.7(6)
C48 C45 C46 106.9(6)
C47 C45 C46 108.2(6)
C48 C45 P3 110.5(5)
C47 C45 P3 114.9(5)
C46 C45 P3 106.2(5)
C45 C46 H81 109.5
C45 C46 H82 109.5
H81 C46 H82 109.5
C45 C46 H83 109.5
H81 C46 H83 109.5
H82 C46 H83 109.5
C45 C47 H84 109.5
C45 C47 H85 109.5
H84 C47 H85 109.5
C45 C47 H86 109.5
H84 C47 H86 109.5
H85 C47 H86 109.5
C45 C48 H87 109.5
C45 C48 H88 109.5
H87 C48 H88 109.5
C45 C48 H89 109.5
H87 C48 H89 109.5
H88 C48 H89 109.5
C52 C49 C50 107.0(7)
C52 C49 C51 109.0(6)
C50 C49 C51 108.8(6)
C52 C49 P3 108.9(5)
C50 C49 P3 106.0(5)
C51 C49 P3 116.8(5)
C49 C50 H90 109.5
C49 C50 H91 109.5
H90 C50 H91 109.5
C49 C50 H92 109.5
H90 C50 H92 109.5
H91 C50 H92 109.5
C49 C51 H93 109.5
C49 C51 H94 109.5
H93 C51 H94 109.5
C49 C51 H95 109.5
H93 C51 H95 109.5
H94 C51 H95 109.5
C49 C52 H96 109.5
C49 C52 H97 109.5
H96 C52 H97 109.5
C49 C52 H98 109.5
H96 C52 H98 109.5
H97 C52 H98 109.5

loop_
_geom_bond_atom_site_label_1
_geom_bond_atom_site_label_2
_geom_bond_distance
Ru1 B1 2.009(8)
Ru1 O2 2.199(5)
Ru1 O1 2.240(5)
Ru1 P1 2.3646(17)
Ru1 P2 2.3709(17)
Ru1 C1 2.565(7)
Ru1 H1 1.75(7)
Ru1 H2 1.58(7)
P1 C23 1.886(8)
P1 C19 1.887(7)
P1 C18 1.891(7)
P2 C10 1.883(8)
P2 C14 1.885(8)
P2 C9 1.898(7)
B1 N1 1.427(10)
B1 N2 1.443(9)
B1 H1 1.71(7)
B1 H2 1.50(7)
O1 C1 1.272(9)
O2 C1 1.256(9)
C1 C2 1.515(10)
C2 H3 0.9800
C2 H4 0.9800
C2 H5 0.9800
N1 C3 1.390(9)
N1 C9 1.451(8)
C3 C4 1.363(10)
C3 C8 1.432(9)
C4 C5 1.395(9)
C4 H6 0.9500
C5 C6 1.377(9)
C5 H7 0.9500
C6 C7 1.385(10)
C6 H8 0.9500
C7 C8 1.380(9)
C7 H9 0.9500
C8 N2 1.387(9)
N2 C18 1.447(8)
C9 H10 0.9900
C9 H11 0.9900
C10 C13 1.526(9)
C10 C11 1.528(11)
C10 C12 1.540(10)
C11 H12 0.9800
C11 H13 0.9800
C11 H14 0.9800
C12 H15 0.9800
C12 H16 0.9800
C12 H17 0.9800
C13 H18 0.9800
C13 H19 0.9800
C13 H20 0.9800
C14 C15 1.532(10)
C14 C17 1.541(10)
C14 C16 1.546(10)
C15 H21 0.9800
C15 H22 0.9800
C15 H23 0.9800
C16 H24 0.9800
C16 H25 0.9800
C16 H26 0.9800
C17 H27 0.9800
C17 H28 0.9800
C17 H29 0.9800
C18 H30 0.9900
C18 H31 0.9900
C19 C20 1.530(10)
C19 C22 1.536(9)
C19 C21 1.544(11)
C20 H32 0.9800
C20 H33 0.9800
C20 H34 0.9800
C21 H35 0.9800
C21 H36 0.9800
C21 H37 0.9800
C22 H38 0.9800
C22 H39 0.9800
C22 H40 0.9800
C23 C26 1.527(9)
C23 C24 1.527(10)
C23 C25 1.555(11)
C24 H41 0.9800
C24 H42 0.9800
C24 H43 0.9800
C25 H44 0.9800
C25 H45 0.9800
C25 H46 0.9800
C26 H47 0.9800
C26 H48 0.9800
C26 H49 0.9800
Ru2 B2 2.019(8)
Ru2 O4 2.211(5)
Ru2 O3 2.237(5)
Ru2 P3 2.3584(19)
Ru2 P4 2.362(2)
Ru2 C27 2.565(7)
Ru2 H50 1.60(7)
Ru2 H51 1.60(6)
P3 C45 1.879(7)
P3 C49 1.885(7)
P3 C44 1.895(7)
P4 C40 1.894(8)
P4 C35 1.895(7)
P4 C36 1.906(7)
B2 N4 1.436(10)
B2 N3 1.444(11)
B2 H50 1.55(6)
B2 H51 1.55(7)
O3 C27 1.271(9)
O4 C27 1.265(8)
C27 C28 1.502(9)
C28 H52 0.9800
C28 H53 0.9800
C28 H54 0.9800
N3 C29 1.400(8)
N3 C35 1.449(8)
C29 C30 1.382(10)
C29 C34 1.411(10)
C30 C31 1.409(9)
C30 H55 0.9500
C31 C32 1.374(10)
C31 H56 0.9500
C32 C33 1.403(10)
C32 H57 0.9500
C33 C34 1.378(9)
C33 H58 0.9500
C34 N4 1.412(9)
N4 C44 1.452(9)
C35 H59 0.9900
C35 H60 0.9900
C36 C38 1.509(10)
C36 C37 1.540(10)
C36 C39 1.542(9)
C37 H61 0.9800
C37 H62 0.9800
C37 H63 0.9800
C38 H64 0.9800
C38 H65 0.9800
C38 H66 0.9800
C39 H67 0.9800
C39 H68 0.9800
C39 H69 0.9800
C40 C43 1.527(10)
C40 C41 1.531(10)
C40 C42 1.556(9)
C41 H70 0.9800
C41 H71 0.9800
C41 H72 0.9800
C42 H73 0.9800
C42 H74 0.9800
C42 H75 0.9800
C43 H76 0.9800
C43 H77 0.9800
C43 H78 0.9800
C44 H79 0.9900
C44 H80 0.9900
C45 C48 1.516(10)
C45 C47 1.534(9)
C45 C46 1.554(10)
C46 H81 0.9800
C46 H82 0.9800
C46 H83 0.9800
C47 H84 0.9800
C47 H85 0.9800
C47 H86 0.9800
C48 H87 0.9800
C48 H88 0.9800
C48 H89 0.9800
C49 C52 1.525(10)
C49 C50 1.533(11)
C49 C51 1.547(9)
C50 H90 0.9800
C50 H91 0.9800
C50 H92 0.9800
C51 H93 0.9800
C51 H94 0.9800
C51 H95 0.9800
C52 H96 0.9800
C52 H97 0.9800
C52 H98 0.9800

loop_
_geom_torsion_atom_site_label_1
_geom_torsion_atom_site_label_2
_geom_torsion_atom_site_label_3
_geom_torsion_atom_site_label_4
_geom_torsion
Ru1 O2 C1 O1 -4.8(6)
Ru1 O2 C1 C2 171.9(6)
Ru1 O1 C1 O2 4.7(6)
Ru1 O1 C1 C2 -172.0(6)
N2 B1 N1 C3 3.4(9)
H1 B1 N1 C3 130(2)
Ru1 B1 N1 C3 -165.2(6)
N2 B1 N1 C9 174.8(7)
H1 B1 N1 C9 -59(3)
Ru1 B1 N1 C9 6.2(12)
B1 N1 C3 C4 173.5(8)
C9 N1 C3 C4 2.9(14)
B1 N1 C3 C8 -1.2(9)
C9 N1 C3 C8 -171.8(7)
N1 C3 C4 C5 -174.3(8)
C8 C3 C4 C5 -0.1(11)
C3 C4 C5 C6 -1.3(11)
C4 C5 C6 C7 0.6(12)
C5 C6 C7 C8 1.4(12)
C6 C7 C8 N2 176.3(8)
C6 C7 C8 C3 -2.7(11)
C4 C3 C8 C7 2.1(11)
N1 C3 C8 C7 177.6(7)
C4 C3 C8 N2 -177.1(7)
N1 C3 C8 N2 -1.7(9)
C7 C8 N2 B1 -175.3(8)
C3 C8 N2 B1 3.8(9)
C7 C8 N2 C18 -7.2(14)
C3 C8 N2 C18 172.0(7)
N1 B1 N2 C8 -4.5(9)
H1 B1 N2 C8 -133(2)
Ru1 B1 N2 C8 164.2(6)
N1 B1 N2 C18 -173.8(6)
H1 B1 N2 C18 58(3)
Ru1 B1 N2 C18 -5.1(11)
C3 N1 C9 P2 170.8(7)
B1 N1 C9 P2 1.2(9)
C10 P2 C9 N1 -128.8(5)
C14 P2 C9 N1 115.9(5)
Ru1 P2 C9 N1 -6.0(6)
C14 P2 C10 C13 51.0(6)
C9 P2 C10 C13 -57.4(6)
Ru1 P2 C10 C13 -171.6(5)
C14 P2 C10 C11 171.0(5)
C9 P2 C10 C11 62.6(6)
Ru1 P2 C10 C11 -51.6(6)
C14 P2 C10 C12 -74.4(6)
C9 P2 C10 C12 177.2(5)
Ru1 P2 C10 C12 63.0(6)
C10 P2 C14 C15 57.5(6)
C9 P2 C14 C15 164.8(5)
Ru1 P2 C14 C15 -80.6(6)
C10 P2 C14 C17 173.0(5)
C9 P2 C14 C17 -79.7(5)
Ru1 P2 C14 C17 34.9(6)
C10 P2 C14 C16 -68.1(6)
C9 P2 C14 C16 39.2(6)
Ru1 P2 C14 C16 153.8(5)
C8 N2 C18 P1 -164.6(7)
B1 N2 C18 P1 2.3(9)
C23 P1 C18 N2 122.3(5)
C19 P1 C18 N2 -122.6(5)
Ru1 P1 C18 N2 0.4(5)
C23 P1 C19 C20 -64.3(6)
C18 P1 C19 C20 -171.6(5)
Ru1 P1 C19 C20 73.3(6)
C23 P1 C19 C22 61.9(6)
C18 P1 C19 C22 -45.4(6)
Ru1 P1 C19 C22 -160.5(5)
C23 P1 C19 C21 179.9(5)
C18 P1 C19 C21 72.6(5)
Ru1 P1 C19 C21 -42.5(5)
C19 P1 C23 C26 -53.1(7)
C18 P1 C23 C26 55.5(6)
Ru1 P1 C23 C26 169.2(5)
C19 P1 C23 C24 70.8(6)
C18 P1 C23 C24 179.3(5)
Ru1 P1 C23 C24 -66.9(5)
C19 P1 C23 C25 -173.0(5)
C18 P1 C23 C25 -64.4(6)
Ru1 P1 C23 C25 49.3(6)
Ru2 O4 C27 O3 -5.6(7)
Ru2 O4 C27 C28 172.9(6)
Ru2 O3 C27 O4 5.5(7)
Ru2 O3 C27 C28 -173.0(6)
N4 B2 N3 C29 6.7(8)
Ru2 B2 N3 C29 -166.1(5)
N4 B2 N3 C35 165.5(6)
Ru2 B2 N3 C35 -7.3(9)
B2 N3 C29 C30 173.4(8)
C35 N3 C29 C30 16.6(12)
B2 N3 C29 C34 -4.6(8)
C35 N3 C29 C34 -161.4(6)
N3 C29 C30 C31 -179.4(7)
C34 C29 C30 C31 -1.6(10)
C29 C30 C31 C32 0.2(11)
C30 C31 C32 C33 1.1(11)
C31 C32 C33 C34 -1.0(11)
C32 C33 C34 C29 -0.5(10)
C32 C33 C34 N4 178.8(7)
C30 C29 C34 C33 1.8(11)
N3 C29 C34 C33 -179.9(6)
C30 C29 C34 N4 -177.6(6)
N3 C29 C34 N4 0.7(8)
C33 C34 N4 B2 -175.8(7)
C29 C34 N4 B2 3.5(8)
C33 C34 N4 C44 -21.1(12)
C29 C34 N4 C44 158.3(7)
N3 B2 N4 C34 -6.2(8)
Ru2 B2 N4 C34 166.5(5)
N3 B2 N4 C44 -163.3(6)
Ru2 B2 N4 C44 9.5(10)
C29 N3 C35 P4 171.0(5)
B2 N3 C35 P4 16.6(8)
C40 P4 C35 N3 -140.9(5)
C36 P4 C35 N3 104.1(5)
Ru2 P4 C35 N3 -17.5(5)
C35 P4 C40 C43 -168.1(5)
C36 P4 C40 C43 -60.6(6)
Ru2 P4 C40 C43 78.0(5)
C35 P4 C40 C41 -43.8(5)
C36 P4 C40 C41 63.7(6)
Ru2 P4 C40 C41 -157.7(4)
C35 P4 C40 C42 76.7(5)
C36 P4 C40 C42 -175.8(5)
Ru2 P4 C40 C42 -37.2(5)
C34 N4 C44 P3 -167.1(6)
B2 N4 C44 P3 -15.0(8)
C45 P3 C44 N4 -109.0(5)
C49 P3 C44 N4 136.3(5)
Ru2 P3 C44 N4 13.8(5)
C49 P3 C45 C48 -79.2(6)
C44 P3 C45 C48 173.2(5)
Ru2 P3 C45 C48 58.6(6)
C49 P3 C45 C47 45.7(7)
C44 P3 C45 C47 -61.9(6)
Ru2 P3 C45 C47 -176.5(5)
C49 P3 C45 C46 165.3(5)
C44 P3 C45 C46 57.7(5)
Ru2 P3 C45 C46 -56.9(5)
C45 P3 C49 C52 59.1(6)
C44 P3 C49 C52 167.2(5)
Ru2 P3 C49 C52 -78.7(6)
C45 P3 C49 C50 173.9(5)
C44 P3 C49 C50 -78.0(5)
Ru2 P3 C49 C50 36.1(5)
C45 P3 C49 C51 -64.8(6)
C44 P3 C49 C51 43.3(7)
Ru2 P3 C49 C51 157.5(5)
